data_4078368
loop_
_publ_author_name
'Bennett, Martin A.'
'Neumann, Horst'
'Willis, Anthony C.'
'Ballantini, Valter'
'Pertici, Paolo'
'Mann, Brian E.'

_publ_contact_author
;
    ENTER NAME
 ENTER ADDRESS
;
_publ_section_title
;
 Synthesis, Structure, and Fluxional Behavior of
 Bis(cyclooctatetraene)ruthenium(0) and Its Derivatives
;
_journal_issue 13
_journal_name_full Organometallics
_journal_page_first 2868
_journal_paper_doi 10.1021/om970065j
_journal_volume 16
_journal_year 1997
_chemical_formula_moiety 'C16 H16 Ru '
_chemical_formula_sum 'C16 H16 Ru'
_chemical_formula_weight 309.37
_space_group_IT_number 61
_symmetry_cell_setting orthorhombic
_symmetry_Int_Tables_number 61
_symmetry_space_group_name_Hall '-P 2ac 2ab'
_symmetry_space_group_name_H-M 'P b c a'
_audit_creation_date 1996-11-19
_audit_creation_method 'by teXsan v1.7'
_audit_update_record
;
?
;
_cell_angle_alpha 90
_cell_angle_beta 90
_cell_angle_gamma 90
_cell_formula_units_Z 8
_cell_length_a 12.067(2)
_cell_length_b 12.359(2)
_cell_length_c 16.760(2)
_cell_measurement_reflns_used 25
_cell_measurement_temperature 298.2
_cell_measurement_theta_max 22.4
_cell_measurement_theta_min 18.2
_cell_volume 2499.5(7)
_computing_cell_refinement 'MSC/AFC Diffractometer Control'
_computing_data_collection 'MSC/AFC Diffractometer Control'
_computing_data_reduction 'teXsan (MSC, 1995)'
_computing_publication_material 'teXsan (MSC, 1995)'
_computing_structure_refinement 'teXsan (MSC, 1995)'
_computing_structure_solution
;
'DIRDIF92 PATTY (Beurskens, 1992)
;
_diffrn_ambient_temperature 298.2
_diffrn_measurement_device 'Rigaku AFC6S'
_diffrn_measurement_method \w-2\q
_diffrn_orient_matrix_UB_11 0.08123
_diffrn_orient_matrix_UB_12 -0.01042
_diffrn_orient_matrix_UB_13 0.00895
_diffrn_orient_matrix_UB_21 0.01539
_diffrn_orient_matrix_UB_22 0.06964
_diffrn_orient_matrix_UB_23 -0.02828
_diffrn_orient_matrix_UB_31 -0.00564
_diffrn_orient_matrix_UB_32 0.03984
_diffrn_orient_matrix_UB_33 0.05177
_diffrn_radiation_detector 'scintillation counter'
_diffrn_radiation_monochromator graphite
_diffrn_radiation_source 'X-ray tube'
_diffrn_radiation_type 'Mo K\a'
_diffrn_radiation_wavelength 0.7107
_diffrn_reflns_av_R_equivalents 0.00000
_diffrn_reflns_av_sigmaI/netI 0.110
_diffrn_reflns_limit_h_max 15
_diffrn_reflns_limit_h_min 0
_diffrn_reflns_limit_k_max 16
_diffrn_reflns_limit_k_min 0
_diffrn_reflns_limit_l_max 21
_diffrn_reflns_limit_l_min 0
_diffrn_reflns_number 3266
_diffrn_reflns_reduction_process 'Lp corrections applied'
_diffrn_reflns_theta_max 27.55
_diffrn_reflns_theta_min 1.68
_diffrn_standards_decay_% -0.42
_diffrn_standards_interval_count 150
_diffrn_standards_number 3
_exptl_absorpt_coefficient_mu 1.203
_exptl_absorpt_correction_T_max 0.903
_exptl_absorpt_correction_T_min 0.781
_exptl_absorpt_correction_type
;
analytical (de Meulenaer & Tompa, 1965)
;
_exptl_crystal_colour red
_exptl_crystal_density_diffrn 1.644
_exptl_crystal_density_meas ?
_exptl_crystal_description lens-shape
_exptl_crystal_F_000 1248.00
_exptl_crystal_size_max 0.30
_exptl_crystal_size_mid 0.20
_exptl_crystal_size_min 0.05
_refine_diff_density_max 0.71
_refine_diff_density_min -0.87
_refine_ls_extinction_method none
_refine_ls_goodness_of_fit_all 1.928
_refine_ls_goodness_of_fit_obs 2.481
_refine_ls_hydrogen_treatment noref
_refine_ls_matrix_type full
_refine_ls_number_constraints 48
_refine_ls_number_parameters 155
_refine_ls_number_reflns 1442
_refine_ls_number_restraints 0
_refine_ls_R_factor_all 0.1408
_refine_ls_R_factor_obs 0.0506
_refine_ls_shift/esd_max 0.0090
_refine_ls_shift/esd_mean 0.0040
_refine_ls_structure_factor_coef F
_refine_ls_weighting_details 'w = 1/[\s^2^(Fo) + 0.00010|Fo|^2^]'
_refine_ls_weighting_scheme calc
_refine_ls_wR_factor_all 0.0724
_refine_ls_wR_factor_obs 0.0641
_reflns_number_observed 1442
_reflns_number_total 3266
_reflns_observed_criterion >3.00\s(I)
_cod_data_source_file om970065j.cif
_cod_data_source_block Horst's_Ru_(C8H2)2
_cod_depositor_comments
;
The following automatic conversions were performed:

'_exptl_crystal_density_meas' value 'not measured' was changed to '?'
- the value is perceived as not measured.

Automatic conversion script
Id: cif_fix_values 3008 2015-01-20 13:52:24Z robertas 

The following automatic conversions were performed:

'_refine_ls_weighting_scheme' value 'w = 1/[\s^2^(Fo) +
0.00010|Fo|^2^]' was changed to 'calc'. New tag
'_refine_ls_weighting_details' was created. The value of the new tag
was set to 'w = 1/[\s^2^(Fo) + 0.00010|Fo|^2^]'.

Automatic conversion script
Id: cif_fix_values 3143 2015-03-26 13:38:13Z robertas 
;
_cod_original_cell_volume 2499.6(6)
_cod_original_sg_symbol_H-M 'P b c a    '
_cod_original_formula_sum 'C16 H16 Ru '
_cod_database_code 4078368

loop_
_symmetry_equiv_pos_as_xyz
'   +x,   +y,   +z'
'1/2+x,1/2-y,   -z'
'   -x,1/2+y,1/2-z'
'1/2-x,   -y,1/2+z'
'   -x,   -y,   -z'
'1/2-x,1/2+y,   +z'
'   +x,1/2-y,1/2+z'
'1/2+x,   +y,1/2-z'

loop_
_atom_site_aniso_label
_atom_site_aniso_U_11
_atom_site_aniso_U_22
_atom_site_aniso_U_33
_atom_site_aniso_U_12
_atom_site_aniso_U_13
_atom_site_aniso_U_23
Ru(1) 0.0428(5) 0.0421(5) 0.0315(4) 0.0009(5) 0.0056(4) 0.0038(5)
C(1) 0.07(1) 0.08(1) 0.08(1) 0.017(8) 0.014(8) -0.009(9)
C(2) 0.035(7) 0.07(1) 0.09(1) 0.013(6) 0.005(7) -0.012(9)
C(3) 0.058(8) 0.066(9) 0.054(8) -0.015(7) 0.022(6) -0.024(7)
C(4) 0.065(8) 0.037(7) 0.082(9) -0.012(7) 0.037(7) -0.004(8)
C(5) 0.09(1) 0.061(8) 0.015(5) -0.019(8) 0.023(6) 0.004(5)
C(6) 0.09(1) 0.059(9) 0.037(7) -0.017(8) -0.005(7) -0.002(6)
C(7) 0.11(1) 0.08(1) 0.034(6) -0.03(1) 0.022(8) -0.022(7)
C(8) 0.058(9) 0.08(1) 0.12(1) -0.004(8) 0.039(9) -0.04(1)
C(9) 0.045(7) 0.09(1) 0.041(7) -0.024(7) 0.001(5) -0.014(7)
C(10) 0.070(9) 0.063(9) 0.063(9) -0.026(8) 0.037(8) -0.017(8)
C(11) 0.08(1) 0.08(1) 0.056(9) 0.011(9) 0.028(8) 0.031(8)
C(12) 0.051(8) 0.17(2) 0.030(6) -0.02(1) -0.006(6) 0.03(1)
C(13) 0.074(9) 0.078(9) 0.016(5) 0.001(9) 0.000(6) -0.012(6)
C(14) 0.07(1) 0.10(1) 0.042(8) -0.007(9) 0.026(7) -0.022(8)
C(15) 0.052(8) 0.10(1) 0.057(8) 0.026(8) 0.012(7) -0.021(9)
C(16) 0.041(6) 0.09(1) 0.057(8) 0.006(9) 0.008(6) 0.000(9)

loop_
_atom_site_label
_atom_site_fract_x
_atom_site_fract_y
_atom_site_fract_z
_atom_site_U_iso_or_equiv
_atom_site_occupancy
_atom_site_thermal_displace_type
_atom_site_calc_flag
Ru(1) 0.22544(7) 0.12760(8) 0.10913(5) 0.0388(2) 1.000 Uani d
C(1) 0.351(1) 0.008(1) 0.0877(8) 0.074(5) 1.000 Uani d
C(2) 0.4008(9) 0.100(1) 0.1160(9) 0.064(5) 1.000 Uani d
C(3) 0.392(1) 0.209(1) 0.0887(7) 0.060(4) 1.000 Uani d
C(4) 0.311(1) 0.250(1) 0.0313(7) 0.061(4) 1.000 Uani d
C(5) 0.222(1) 0.203(1) -0.0076(6) 0.056(4) 1.000 Uani d
C(6) 0.203(1) 0.097(1) -0.0194(7) 0.063(5) 1.000 Uani d
C(7) 0.286(1) 0.018(1) -0.0472(7) 0.075(5) 1.000 Uani d
C(8) 0.361(1) -0.027(1) 0.006(1) 0.084(6) 1.000 Uani d
C(9) 0.0335(9) 0.146(1) 0.1212(7) 0.057(4) 1.000 Uani d
C(10) 0.086(1) 0.052(1) 0.1601(8) 0.065(5) 1.000 Uani d
C(11) 0.170(1) 0.053(1) 0.2147(8) 0.071(5) 1.000 Uani d
C(12) 0.219(1) 0.146(1) 0.2526(7) 0.085(5) 1.000 Uani d
C(13) 0.185(1) 0.245(1) 0.2819(6) 0.056(4) 1.000 Uani d
C(14) 0.095(1) 0.300(1) 0.2707(7) 0.071(5) 1.000 Uani d
C(15) 0.013(1) 0.298(1) 0.2137(8) 0.069(5) 1.000 Uani d
C(16) -0.0040(9) 0.245(1) 0.1492(7) 0.062(4) 1.000 Uani d
H(1) 0.3591 -0.0508 0.1237 0.093 1.000 Uiso c
H(2) 0.4430 0.0958 0.1638 0.078 1.000 Uiso c
H(3) 0.4322 0.2619 0.1173 0.073 1.000 Uiso c
H(4) 0.3100 0.3271 0.0299 0.070 1.000 Uiso c
H(5) 0.1684 0.2531 -0.0258 0.068 1.000 Uiso c
H(6) 0.1310 0.0828 -0.0407 0.072 1.000 Uiso c
H(7) 0.2804 -0.0109 -0.0997 0.100 1.000 Uiso c
H(8) 0.4040 -0.0886 -0.0066 0.101 1.000 Uiso c
H(9) 0.0007 0.1279 0.0716 0.062 1.000 Uiso c
H(10) 0.0659 -0.0174 0.1407 0.076 1.000 Uiso c
H(11) 0.2001 -0.0158 0.2274 0.086 1.000 Uiso c
H(12) 0.2902 0.1296 0.2728 0.116 1.000 Uiso c
H(13) 0.2402 0.2808 0.3120 0.065 1.000 Uiso c
H(14) 0.0902 0.3606 0.3058 0.083 1.000 Uiso c
H(15) -0.0476 0.3437 0.2264 0.078 1.000 Uiso c
H(16) -0.0517 0.2800 0.1122 0.082 1.000 Uiso c

loop_
_atom_type_symbol
_atom_type_oxidation_number
_atom_type_number_in_cell
_atom_type_scat_dispersion_real
_atom_type_scat_dispersion_imag
_atom_type_scat_source
C 0 128 0.003 0.002
;International Tables for Crystallography
(1992, Vol. C, Tables 4.2.6.8 and 6.1.1.1)
;
H 0 128 0.000 0.000
;International Tables for Crystallography
(1992, Vol. C, Table 6.1.1.2)
;
Ru 0 8 -1.259 0.836
;International Tables for Crystallography
(1992, Vol. C, Tables 4.2.6.8 and 6.1.1.1)
;

loop_
_geom_angle_atom_site_label_1
_geom_angle_atom_site_label_2
_geom_angle_atom_site_label_3
_geom_angle
_geom_angle_publ_flag
C(1) Ru(1) C(2) 37.3(5) yes
C(1) Ru(1) C(3) 69.9(6) yes
C(1) Ru(1) C(4) 92.5(5) yes
C(1) Ru(1) C(5) 99.0(5) yes
C(1) Ru(1) C(6) 78.7(5) yes
C(1) Ru(1) C(9) 141.4(5) yes
C(1) Ru(1) C(10) 109.0(6) yes
C(1) Ru(1) C(11) 93.7(5) yes
C(1) Ru(1) C(12) 104.9(5) yes
C(2) Ru(1) C(3) 37.5(4) yes
C(2) Ru(1) C(4) 71.6(5) yes
C(2) Ru(1) C(5) 97.7(5) yes
C(2) Ru(1) C(6) 98.5(6) yes
C(2) Ru(1) C(9) 171.3(5) yes
C(2) Ru(1) C(10) 134.1(6) yes
C(2) Ru(1) C(11) 101.5(6) yes
C(2) Ru(1) C(12) 89.7(5) yes
C(3) Ru(1) C(4) 37.7(4) yes
C(3) Ru(1) C(5) 72.0(5) yes
C(3) Ru(1) C(6) 92.3(5) yes
C(3) Ru(1) C(9) 147.7(5) yes
C(3) Ru(1) C(10) 164.6(5) yes
C(3) Ru(1) C(11) 127.0(6) yes
C(3) Ru(1) C(12) 97.9(5) yes
C(4) Ru(1) C(5) 36.5(4) yes
C(4) Ru(1) C(6) 66.9(5) yes
C(4) Ru(1) C(9) 116.0(5) yes
C(4) Ru(1) C(10) 154.2(6) yes
C(4) Ru(1) C(11) 158.2(6) yes
C(4) Ru(1) C(12) 121.8(5) yes
C(5) Ru(1) C(6) 35.9(4) yes
C(5) Ru(1) C(9) 91.0(5) yes
C(5) Ru(1) C(10) 122.8(6) yes
C(5) Ru(1) C(11) 160.3(6) yes
C(5) Ru(1) C(12) 149.0(6) yes
C(6) Ru(1) C(9) 88.7(5) yes
C(6) Ru(1) C(10) 102.7(5) yes
C(6) Ru(1) C(11) 134.9(6) yes
C(6) Ru(1) C(12) 169.8(5) yes
C(9) Ru(1) C(10) 38.4(5) yes
C(9) Ru(1) C(11) 69.8(5) yes
C(9) Ru(1) C(12) 82.6(4) yes
C(10) Ru(1) C(11) 37.8(5) yes
C(10) Ru(1) C(12) 67.2(5) yes
C(11) Ru(1) C(12) 36.4(5) yes
Ru(1) C(1) C(2) 71.5(7) yes
Ru(1) C(1) C(8) 115(1) yes
Ru(1) C(1) H(1) 119.8 no
C(2) C(1) C(8) 123(1) yes
C(2) C(1) H(1) 111.5 no
C(8) C(1) H(1) 111.3 no
Ru(1) C(2) C(1) 71.2(7) yes
Ru(1) C(2) C(3) 75.9(7) yes
Ru(1) C(2) H(2) 125.6 no
C(1) C(2) C(3) 129(1) yes
C(1) C(2) H(2) 118.7 no
C(3) C(2) H(2) 111.5 no
Ru(1) C(3) C(2) 66.7(7) yes
Ru(1) C(3) C(4) 70.5(7) yes
Ru(1) C(3) H(3) 133.5 no
C(2) C(3) C(4) 127(1) yes
C(2) C(3) H(3) 116.8 no
C(4) C(3) H(3) 115.7 no
Ru(1) C(4) C(3) 71.7(7) yes
Ru(1) C(4) C(5) 68.4(6) yes
Ru(1) C(4) H(4) 133.0 no
C(3) C(4) C(5) 133(1) yes
C(3) C(4) H(4) 112.1 no
C(5) C(4) H(4) 113.6 no
Ru(1) C(5) C(4) 75.1(7) yes
Ru(1) C(5) C(6) 73.7(7) yes
Ru(1) C(5) H(5) 125.7 no
C(4) C(5) C(6) 128(2) yes
C(4) C(5) H(5) 113.7 no
C(6) C(5) H(5) 118.1 no
Ru(1) C(6) C(5) 70.5(7) yes
Ru(1) C(6) C(7) 109.8(9) yes
Ru(1) C(6) H(6) 120.8 no
C(5) C(6) C(7) 125(1) yes
C(5) C(6) H(6) 112.9 no
C(7) C(6) H(6) 112.3 no
C(6) C(7) C(8) 120(1) yes
C(6) C(7) H(7) 119.7 no
C(8) C(7) H(7) 119.5 no
C(1) C(8) C(7) 116(1) yes
C(1) C(8) H(8) 120.4 no
C(7) C(8) H(8) 121.9 no
Ru(1) C(9) C(10) 62.3(6) yes
Ru(1) C(9) C(16) 116.3(8) yes
Ru(1) C(9) H(9) 108.3 no
C(10) C(9) C(16) 133(1) yes
C(10) C(9) H(9) 112.1 no
C(16) C(9) H(9) 111.8 no
Ru(1) C(10) C(9) 79.3(7) yes
Ru(1) C(10) C(11) 71.1(7) yes
Ru(1) C(10) H(10) 117.8 no
C(9) C(10) C(11) 127(1) yes
C(9) C(10) H(10) 117.0 no
C(11) C(10) H(10) 115.2 no
Ru(1) C(11) C(10) 71.1(7) yes
Ru(1) C(11) C(12) 83.7(8) yes
Ru(1) C(11) H(11) 117.2 no
C(10) C(11) C(12) 127(1) yes
C(10) C(11) H(11) 115.3 no
C(12) C(11) H(11) 117.5 no
Ru(1) C(12) C(11) 60.0(6) yes
Ru(1) C(12) C(13) 116.9(9) yes
Ru(1) C(12) H(12) 107.7 no
C(11) C(12) C(13) 138(1) yes
C(11) C(12) H(12) 110.7 no
C(13) C(12) H(12) 109.7 no
C(12) C(13) C(14) 132(1) yes
C(12) C(13) H(13) 113.4 no
C(14) C(13) H(13) 114.4 no
C(13) C(14) C(15) 134(1) yes
C(13) C(14) H(14) 112.1 no
C(15) C(14) H(14) 113.8 no
C(14) C(15) C(16) 136(1) yes
C(14) C(15) H(15) 112.7 no
C(16) C(15) H(15) 111.6 no
C(9) C(16) C(15) 133(1) yes
C(9) C(16) H(16) 112.2 no
C(15) C(16) H(16) 114.6 no

loop_
_geom_bond_atom_site_label_1
_geom_bond_atom_site_label_2
_geom_bond_distance
_geom_bond_publ_flag
Ru(1) C(1) 2.14(1) yes
Ru(1) C(2) 2.15(1) yes
Ru(1) C(3) 2.27(1) yes
Ru(1) C(4) 2.25(1) yes
Ru(1) C(5) 2.17(1) yes
Ru(1) C(6) 2.21(1) yes
Ru(1) C(9) 2.34(1) yes
Ru(1) C(10) 2.11(1) yes
Ru(1) C(11) 2.10(1) yes
Ru(1) C(12) 2.42(1) yes
C(1) C(2) 1.37(2) yes
C(1) C(8) 1.43(2) yes
C(1) H(1) 0.95 no
C(2) C(3) 1.42(2) yes
C(2) H(2) 0.95 no
C(3) C(4) 1.46(2) yes
C(3) H(3) 0.95 no
C(4) C(5) 1.39(2) yes
C(4) H(4) 0.95 no
C(5) C(6) 1.35(2) yes
C(5) H(5) 0.95 no
C(6) C(7) 1.47(2) yes
C(6) H(6) 0.95 no
C(7) C(8) 1.39(2) yes
C(7) H(7) 0.95 no
C(8) H(8) 0.95 no
C(9) C(10) 1.48(2) yes
C(9) C(16) 1.38(2) yes
C(9) H(9) 0.95 no
C(10) C(11) 1.37(2) yes
C(10) H(10) 0.95 no
C(11) C(12) 1.44(2) yes
C(11) H(11) 0.95 no
C(12) C(13) 1.37(2) yes
C(12) H(12) 0.95 no
C(13) C(14) 1.30(2) yes
C(13) H(13) 0.95 no
C(14) C(15) 1.37(2) yes
C(14) H(14) 0.95 no
C(15) C(16) 1.28(2) yes
C(15) H(15) 0.95 no
C(16) H(16) 0.95 no

loop_
_geom_contact_atom_site_label_1
_geom_contact_atom_site_label_2
_geom_contact_distance
_geom_contact_site_symmetry_2
_geom_contact_publ_flag
C(3) C(14) 3.59(2) 8 no
C(4) C(8) 3.47(2) 6 no
C(5) C(8) 3.50(2) 6 no
C(8) C(8) 3.43(3) 5_655 no

loop_
_geom_torsion_atom_site_label_1
_geom_torsion_atom_site_label_2
_geom_torsion_atom_site_label_3
_geom_torsion_atom_site_label_4
_geom_torsion
_geom_torsion_publ_flag
Ru(1) C(1) C(2) C(3) -52(1) no
Ru(1) C(1) C(8) C(7) -2(2) no
Ru(1) C(2) C(1) C(8) 109(1) no
Ru(1) C(2) C(3) C(4) -40(1) no
Ru(1) C(3) C(2) C(1) 50(1) no
Ru(1) C(3) C(4) C(5) -34(1) no
Ru(1) C(4) C(3) C(2) 38(1) no
Ru(1) C(4) C(5) C(6) -55(1) no
Ru(1) C(5) C(4) C(3) 35(1) no
Ru(1) C(5) C(6) C(7) -101(1) no
Ru(1) C(6) C(5) C(4) 55(1) no
Ru(1) C(6) C(7) C(8) 2(2) no
Ru(1) C(9) C(10) C(11) 56(1) no
Ru(1) C(9) C(16) C(15) -59(2) no
Ru(1) C(10) C(9) C(16) -101(1) no
Ru(1) C(10) C(11) C(12) 66(1) no
Ru(1) C(11) C(10) C(9) -59(1) no
Ru(1) C(11) C(12) C(13) 98(2) no
Ru(1) C(12) C(11) C(10) -60(1) no
Ru(1) C(12) C(13) C(14) 57(2) no
C(1) Ru(1) C(2) C(3) 141(1) no
C(1) Ru(1) C(3) C(2) -23.9(8) no
C(1) Ru(1) C(3) C(4) 123.2(8) no
C(1) Ru(1) C(4) C(3) -51.8(8) no
C(1) Ru(1) C(4) C(5) 101.8(9) no
C(1) Ru(1) C(5) C(4) -81.9(9) no
C(1) Ru(1) C(5) C(6) 56(1) no
C(1) Ru(1) C(6) C(5) -123(1) no
C(1) Ru(1) C(6) C(7) -2.1(9) no
C(1) Ru(1) C(9) C(10) 42(1) no
C(1) Ru(1) C(9) C(16) 169.6(9) no
C(1) Ru(1) C(10) C(9) -153.6(7) no
C(1) Ru(1) C(10) C(11) 70(1) no
C(1) Ru(1) C(11) C(10) -117(1) no
C(1) Ru(1) C(11) C(12) 110.3(9) no
C(1) Ru(1) C(12) C(11) -76(1) no
C(1) Ru(1) C(12) C(13) 152(1) no
C(1) C(2) Ru(1) C(3) -141(1) no
C(1) C(2) Ru(1) C(4) -121(1) no
C(1) C(2) Ru(1) C(5) -94.8(9) no
C(1) C(2) Ru(1) C(6) -58.5(9) no
C(1) C(2) Ru(1) C(9) 88(3) no
C(1) C(2) Ru(1) C(10) 59(1) no
C(1) C(2) Ru(1) C(11) 81(1) no
C(1) C(2) Ru(1) C(12) 115(1) no
C(1) C(2) C(3) C(4) 11(2) no
C(1) C(8) C(7) C(6) 0(2) no
C(2) Ru(1) C(1) C(8) -118(2) no
C(2) Ru(1) C(3) C(4) 147(1) no
C(2) Ru(1) C(4) C(3) -20.3(7) no
C(2) Ru(1) C(4) C(5) 133.3(9) no
C(2) Ru(1) C(5) C(4) -44.2(8) no
C(2) Ru(1) C(5) C(6) 94(1) no
C(2) Ru(1) C(6) C(5) -91(1) no
C(2) Ru(1) C(6) C(7) 30(1) no
C(2) Ru(1) C(9) C(10) -34(3) no
C(2) Ru(1) C(9) C(16) 93(3) no
C(2) Ru(1) C(10) C(9) 173.2(7) no
C(2) Ru(1) C(10) C(11) 37(1) no
C(2) Ru(1) C(11) C(10) -153.6(9) no
C(2) Ru(1) C(11) C(12) 73(1) no
C(2) Ru(1) C(12) C(11) -110(1) no
C(2) Ru(1) C(12) C(13) 118(1) no
C(2) C(1) Ru(1) C(3) 24.0(9) no
C(2) C(1) Ru(1) C(4) 54.8(9) no
C(2) C(1) Ru(1) C(5) 90.9(9) no
C(2) C(1) Ru(1) C(6) 121(1) no
C(2) C(1) Ru(1) C(9) -165.9(8) no
C(2) C(1) Ru(1) C(10) -139.6(9) no
C(2) C(1) Ru(1) C(11) -104(1) no
C(2) C(1) Ru(1) C(12) -69(1) no
C(2) C(1) C(8) C(7) -86(2) no
C(2) C(3) Ru(1) C(4) -147(1) no
C(2) C(3) Ru(1) C(5) -131.1(9) no
C(2) C(3) Ru(1) C(6) -101.0(8) no
C(2) C(3) Ru(1) C(9) 167.7(8) no
C(2) C(3) Ru(1) C(10) 65(2) no
C(2) C(3) Ru(1) C(11) 55(1) no
C(2) C(3) Ru(1) C(12) 79.1(9) no
C(2) C(3) C(4) C(5) 4(2) no
C(3) Ru(1) C(1) C(8) -94(1) no
C(3) Ru(1) C(4) C(5) 154(1) no
C(3) Ru(1) C(5) C(4) -16.6(7) no
C(3) Ru(1) C(5) C(6) 121(1) no
C(3) Ru(1) C(6) C(5) -54(1) no
C(3) Ru(1) C(6) C(7) 66.9(9) no
C(3) Ru(1) C(9) C(10) -155.3(8) no
C(3) Ru(1) C(9) C(16) -28(1) no
C(3) Ru(1) C(10) C(9) 123(2) no
C(3) Ru(1) C(10) C(11) -13(2) no
C(3) Ru(1) C(11) C(10) 175.7(8) no
C(3) Ru(1) C(11) C(12) 43(1) no
C(3) Ru(1) C(12) C(11) -146.8(9) no
C(3) Ru(1) C(12) C(13) 81(1) no
C(3) C(2) Ru(1) C(4) 20.5(7) no
C(3) C(2) Ru(1) C(5) 46.3(8) no
C(3) C(2) Ru(1) C(6) 82.6(8) no
C(3) C(2) Ru(1) C(9) -131(3) no
C(3) C(2) Ru(1) C(10) -160.4(7) no
C(3) C(2) Ru(1) C(11) -138.1(8) no
C(3) C(2) Ru(1) C(12) -103.4(8) no
C(3) C(2) C(1) C(8) 57(2) no
C(3) C(4) Ru(1) C(5) -154(1) no
C(3) C(4) Ru(1) C(6) -128.5(8) no
C(3) C(4) Ru(1) C(9) 155.1(7) no
C(3) C(4) Ru(1) C(10) 161.0(9) no
C(3) C(4) Ru(1) C(11) 54(2) no
C(3) C(4) Ru(1) C(12) 57.4(9) no
C(3) C(4) C(5) C(6) -20(2) no
C(4) Ru(1) C(1) C(8) -63(1) no
C(4) Ru(1) C(5) C(6) 138(1) no
C(4) Ru(1) C(6) C(5) -25.6(9) no
C(4) Ru(1) C(6) C(7) 96(1) no
C(4) Ru(1) C(9) C(10) 175.9(7) no
C(4) Ru(1) C(9) C(16) -57(1) no
C(4) Ru(1) C(10) C(9) -9(2) no
C(4) Ru(1) C(10) C(11) -144(1) no
C(4) Ru(1) C(11) C(10) 137(1) no
C(4) Ru(1) C(11) C(12) 4(2) no
C(4) Ru(1) C(12) C(11) -178.1(9) no
C(4) Ru(1) C(12) C(13) 50(1) no
C(4) C(3) Ru(1) C(5) 16.1(7) no
C(4) C(3) Ru(1) C(6) 46.1(8) no
C(4) C(3) Ru(1) C(9) -45(1) no
C(4) C(3) Ru(1) C(10) -148(2) no
C(4) C(3) Ru(1) C(11) -157.7(8) no
C(4) C(3) Ru(1) C(12) -133.7(8) no
C(4) C(5) Ru(1) C(6) -138(1) no
C(4) C(5) Ru(1) C(9) 135.5(8) no
C(4) C(5) Ru(1) C(10) 158.4(8) no
C(4) C(5) Ru(1) C(11) 149(2) no
C(4) C(5) Ru(1) C(12) 58(1) no
C(4) C(5) C(6) C(7) -46(2) no
C(5) Ru(1) C(1) C(8) -27(1) no
C(5) Ru(1) C(6) C(7) 121(2) no
C(5) Ru(1) C(9) C(10) 148.2(8) no
C(5) Ru(1) C(9) C(16) -85(1) no
C(5) Ru(1) C(10) C(9) -38.8(9) no
C(5) Ru(1) C(10) C(11) -174.7(8) no
C(5) Ru(1) C(11) C(10) 13(2) no
C(5) Ru(1) C(11) C(12) -120(2) no
C(5) Ru(1) C(12) C(11) 145(1) no
C(5) Ru(1) C(12) C(13) 13(2) no
C(5) C(4) Ru(1) C(6) 25.2(9) no
C(5) C(4) Ru(1) C(9) -51.3(9) no
C(5) C(4) Ru(1) C(10) -45(1) no
C(5) C(4) Ru(1) C(11) -152(1) no
C(5) C(4) Ru(1) C(12) -148.9(8) no
C(5) C(6) Ru(1) C(9) 93(1) no
C(5) C(6) Ru(1) C(10) 130(1) no
C(5) C(6) Ru(1) C(11) 152.9(9) no
C(5) C(6) Ru(1) C(12) 125(3) no
C(5) C(6) C(7) C(8) 81(2) no
C(6) Ru(1) C(1) C(8) 2(1) no
C(6) Ru(1) C(9) C(10) 112.4(8) no
C(6) Ru(1) C(9) C(16) -120(1) no
C(6) Ru(1) C(10) C(9) -71.3(8) no
C(6) Ru(1) C(10) C(11) 152.8(9) no
C(6) Ru(1) C(11) C(10) -39(1) no
C(6) Ru(1) C(11) C(12) -172.0(8) no
C(6) Ru(1) C(12) C(11) 34(4) no
C(6) Ru(1) C(12) C(13) -98(3) no
C(6) C(5) Ru(1) C(9) -86(1) no
C(6) C(5) Ru(1) C(10) -64(1) no
C(6) C(5) Ru(1) C(11) -73(2) no
C(6) C(5) Ru(1) C(12) -164(1) no
C(7) C(6) Ru(1) C(9) -145.4(9) no
C(7) C(6) Ru(1) C(10) -109(1) no
C(7) C(6) Ru(1) C(11) -86(1) no
C(7) C(6) Ru(1) C(12) -114(3) no
C(8) C(1) Ru(1) C(9) 76(1) no
C(8) C(1) Ru(1) C(10) 102(1) no
C(8) C(1) Ru(1) C(11) 138(1) no
C(8) C(1) Ru(1) C(12) 173(1) no
C(9) Ru(1) C(10) C(11) -136(1) no
C(9) Ru(1) C(11) C(10) 27.4(8) no
C(9) Ru(1) C(11) C(12) -105.5(9) no
C(9) Ru(1) C(12) C(11) 65.8(9) no
C(9) Ru(1) C(12) C(13) -66(1) no
C(9) C(10) Ru(1) C(11) 136(1) no
C(9) C(10) Ru(1) C(12) 107.8(8) no
C(9) C(10) C(11) C(12) 7(2) no
C(9) C(16) C(15) C(14) 23(3) no
C(10) Ru(1) C(9) C(16) 127(1) no
C(10) Ru(1) C(11) C(12) -133(1) no
C(10) Ru(1) C(12) C(11) 29.2(9) no
C(10) Ru(1) C(12) C(13) -103(1) no
C(10) C(9) Ru(1) C(11) -27.1(8) no
C(10) C(9) Ru(1) C(12) -62.3(8) no
C(10) C(9) C(16) C(15) 17(3) no
C(10) C(11) Ru(1) C(12) 133(1) no
C(10) C(11) C(12) C(13) 37(2) no
C(11) Ru(1) C(9) C(16) 100(1) no
C(11) Ru(1) C(12) C(13) -132(2) no
C(11) C(10) Ru(1) C(12) -28.1(9) no
C(11) C(10) C(9) C(16) -45(2) no
C(11) C(12) C(13) C(14) -17(3) no
C(12) Ru(1) C(9) C(16) 65(1) no
C(12) C(13) C(14) C(15) -18(3) no
C(13) C(14) C(15) C(16) -4(3) no
